data_4320160
loop_
_publ_author_name
'Liang Xu'
'Mark P. Lowe'
'Steven J. Rettig'
'Chris Orvig'

_publ_section_title
;
 [ReO(N2O2)X] Complexes: "4 + 1"?
;
_journal_name_full 'Inorganic Chemistry'
_journal_page_first 4623
_journal_page_last 4626
_journal_paper_doi 10.1021/ic001416g
_journal_volume 40
_journal_year 2001
_chemical_formula_moiety 'C18 H24 Br0.29 Cl0.71 N2 O5 P2 Re '
_chemical_formula_sum 'C18 H24 Br0.29 Cl0.71 N2 O5 P2 Re'
_chemical_formula_weight 644.90
_space_group_IT_number 76
_symmetry_cell_setting tetragonal
_symmetry_Int_Tables_number 76
_symmetry_space_group_name_Hall 'P 4w'
_symmetry_space_group_name_H-M 'P 41'
_audit_creation_date 2000-12-08
_audit_creation_method 'by teXsan v1.8'
_cell_angle_alpha 90
_cell_angle_beta 90
_cell_angle_gamma 90
_cell_formula_units_Z 4
_cell_length_a 12.8979(12)
_cell_length_b 12.8979
_cell_length_c 13.456(2)
_cell_measurement_reflns_used 25
_cell_measurement_temperature 294.2
_cell_measurement_theta_max 15.4
_cell_measurement_theta_min 10.0
_cell_volume 2238.5(4)
_computing_cell_refinement 'MSC/AFC Diffractometer Control'
_computing_data_collection 'MSC/AFC Diffractometer Control'
_computing_data_reduction 'teXsan (MSC, 1992-1997)'
_computing_publication_material 'teXsan (MSC, 1992-1997)'
_computing_structure_refinement 'teXsan (MSC, 1992-1997)'
_computing_structure_solution
;
DIRDIF92 PATTY (Beurskens, 1992)
;
_diffrn_ambient_temperature 294.2
_diffrn_measurement_device_type 'Rigaku AFC6S'
_diffrn_measurement_method \w-2\q
_diffrn_orient_matrix_UB_11 0.04902
_diffrn_orient_matrix_UB_12 -0.04107
_diffrn_orient_matrix_UB_13 -0.04201
_diffrn_orient_matrix_UB_21 0.04219
_diffrn_orient_matrix_UB_22 -0.01673
_diffrn_orient_matrix_UB_23 0.06026
_diffrn_orient_matrix_UB_31 -0.04276
_diffrn_orient_matrix_UB_32 -0.06360
_diffrn_orient_matrix_UB_33 0.01128
_diffrn_radiation_detector 'scintillation counter'
_diffrn_radiation_monochromator graphite
_diffrn_radiation_source 'X-ray tube'
_diffrn_radiation_type 'Mo K\a'
_diffrn_radiation_wavelength 0.7107
_diffrn_reflns_av_R_equivalents 0.04270
_diffrn_reflns_av_sigmaI/netI 0.090
_diffrn_reflns_limit_h_max 19
_diffrn_reflns_limit_h_min 0
_diffrn_reflns_limit_k_max 19
_diffrn_reflns_limit_k_min 0
_diffrn_reflns_limit_l_max 20
_diffrn_reflns_limit_l_min 0
_diffrn_reflns_number 4517
_diffrn_reflns_reduction_process 'Lp corrections applied'
_diffrn_reflns_theta_max 32.49
_diffrn_reflns_theta_min 2.18
_diffrn_standards_decay_% 0.38
_diffrn_standards_interval_count 200
_diffrn_standards_number 3
_exptl_absorpt_coefficient_mu 6.209
_exptl_absorpt_correction_T_max 1.000
_exptl_absorpt_correction_T_min 0.653
_exptl_absorpt_correction_type psi-scans
_exptl_crystal_colour blue
_exptl_crystal_density_diffrn 1.913
_exptl_crystal_density_meas ?
_exptl_crystal_description prism
_exptl_crystal_F_000 1252.88
_exptl_crystal_size_max 0.30
_exptl_crystal_size_mid 0.25
_exptl_crystal_size_min 0.25
_refine_diff_density_max 0.86
_refine_diff_density_min -0.92
_refine_ls_extinction_coef 0.000000378(10)
_refine_ls_extinction_expression 'equ(3) Acta Cryst.(1968) A24, p213.'
_refine_ls_extinction_method 'Zachariasen (1967)'
_refine_ls_goodness_of_fit_all 1.199
_refine_ls_goodness_of_fit_ref 1.310
_refine_ls_hydrogen_treatment noref
_refine_ls_matrix_type full
_refine_ls_number_constraints 1
_refine_ls_number_parameters 272
_refine_ls_number_reflns 2489
_refine_ls_number_restraints 0
_refine_ls_R_factor_all 0.1203
_refine_ls_R_factor_gt 0.0317
_refine_ls_shift/su_max 0.0060
_refine_ls_shift/su_mean 0.0000
_refine_ls_structure_factor_coef F
_refine_ls_weighting_details 'w = 1/[\s^2^(Fo)]'
_refine_ls_weighting_scheme sigma
_refine_ls_wR_factor_all 0.0316
_refine_ls_wR_factor_ref 0.0260
_reflns_number_gt 2489
_reflns_number_total 4207
_reflns_threshold_expression I>3.00\s(I)
_cod_data_source_file ic001416g.cif
_cod_data_source_block co194/LX31
_cod_depositor_comments
;
The following automatic conversions were performed:

'_exptl_crystal_density_meas' value 'not measured' was changed to '?'
- the value is perceived as not measured.

Automatic conversion script
Id: cif_fix_values 3008 2015-01-20 13:52:24Z robertas 
;
_cod_original_cell_volume 2238.4(5)
_cod_original_sg_symbol_H-M 'P 41 '
_cod_original_formula_sum 'C18 H24 Br0.29 Cl0.71 N2 O5 P2 Re '
_cod_database_code 4320160

loop_
_symmetry_equiv_pos_as_xyz
'   +x,   +y,   +z'
'   -x,   -y,1/2+z'
'   -y,   +x,1/4+z'
'   +y,   -x,3/4+z'

loop_
_atom_site_label
_atom_site_fract_x
_atom_site_fract_y
_atom_site_fract_z
_atom_site_U_iso_or_equiv
_atom_site_occupancy
_atom_site_refinement_flags
_atom_site_adp_type
_atom_site_calc_flag
_atom_site_calc_attached_atom
Re(1) 0.04557(2) 0.45602(2) 0.3664 0.03083(9) 1.000 . Uani d ?
Br(1) -0.1055(13) 0.5041(13) 0.2627(11) 0.059(3) 0.289 . Uani d ?
Cl(1) -0.0968(12) 0.5056(12) 0.2638(8) 0.048(3) 0.711 . Uani d ?
P(1) 0.0177(2) 0.2165(2) 0.2993(2) 0.0332(6) 1.000 . Uani d ?
P(2) 0.2606(2) 0.4913(2) 0.2738(2) 0.0371(7) 1.000 . Uani d ?
O(1) 0.0651(4) 0.3263(4) 0.2828(4) 0.035(2) 1.000 . Uani d ?
O(2) 0.0923(5) 0.1348(5) 0.3257(5) 0.043(2) 1.000 . Uani d ?
O(3) 0.1413(5) 0.5179(4) 0.2662(5) 0.036(2) 1.000 . Uani d ?
O(4) 0.3308(5) 0.5776(5) 0.3022(5) 0.055(2) 1.000 . Uani d ?
O(5) 0.0234(5) 0.5424(5) 0.4559(5) 0.046(2) 1.000 . Uani d ?
N(1) -0.0323(5) 0.3388(6) 0.4570(6) 0.036(2) 1.000 . Uani d ?
N(2) 0.1815(5) 0.3993(5) 0.4395(5) 0.032(2) 1.000 . Uani d ?
C(1) 0.0451(7) 0.3079(7) 0.5335(7) 0.039(3) 1.000 . Uani d ?
C(2) 0.1542(7) 0.2987(7) 0.4905(7) 0.038(3) 1.000 . Uani d ?
C(3) -0.0723(7) 0.2508(7) 0.3972(7) 0.042(3) 1.000 . Uani d ?
C(4) -0.0570(7) 0.1818(7) 0.1930(7) 0.040(3) 1.000 . Uani d ?
C(5) -0.0881(7) 0.2531(7) 0.1218(9) 0.046(3) 1.000 . Uani d ?
C(6) -0.1508(9) 0.2241(9) 0.0436(8) 0.062(4) 1.000 . Uani d ?
C(7) -0.1862(9) 0.1255(10) 0.0371(8) 0.069(4) 1.000 . Uani d ?
C(8) -0.1574(10) 0.0542(9) 0.1088(12) 0.082(4) 1.000 . Uani d ?
C(9) -0.0943(9) 0.0829(8) 0.1852(9) 0.059(4) 1.000 . Uani d ?
C(10) 0.2635(6) 0.3848(6) 0.3629(8) 0.035(2) 1.000 . Uani d ?
C(11) 0.2951(7) 0.4347(6) 0.1562(7) 0.039(3) 1.000 . Uani d ?
C(12) 0.3988(8) 0.4336(8) 0.1274(10) 0.061(3) 1.000 . Uani d ?
C(13) 0.4254(10) 0.3848(10) 0.0401(11) 0.078(5) 1.000 . Uani d ?
C(14) 0.3506(12) 0.3379(9) -0.0205(9) 0.075(5) 1.000 . Uani d ?
C(15) 0.2505(11) 0.3412(8) 0.0088(9) 0.070(4) 1.000 . Uani d ?
C(16) 0.2222(8) 0.3882(8) 0.0958(8) 0.053(3) 1.000 . Uani d ?
C(17) -0.1262(8) 0.3810(8) 0.5141(8) 0.057(3) 1.000 . Uani d ?
C(18) 0.2234(7) 0.4735(6) 0.5157(7) 0.040(3) 1.000 . Uani d ?
H(1) 0.0456 0.3602 0.5864 0.047 1.000 . Uiso c ?
H(2) 0.0248 0.2407 0.5614 0.047 1.000 . Uiso c ?
H(3) 0.1565 0.2418 0.4424 0.046 1.000 . Uiso c ?
H(4) 0.2038 0.2851 0.5442 0.046 1.000 . Uiso c ?
H(5) -0.1388 0.2706 0.3674 0.050 1.000 . Uiso c ?
H(6) -0.0825 0.1908 0.4407 0.050 1.000 . Uiso c ?
H(7) -0.0651 0.3253 0.1272 0.056 1.000 . Uiso c ?
H(8) -0.1699 0.2750 -0.0074 0.075 1.000 . Uiso c ?
H(9) -0.2317 0.1048 -0.0177 0.082 1.000 . Uiso c ?
H(10) -0.1825 -0.0174 0.1047 0.098 1.000 . Uiso c ?
H(11) -0.0752 0.0315 0.2356 0.071 1.000 . Uiso c ?
H(12) 0.2516 0.3192 0.3279 0.042 1.000 . Uiso c ?
H(13) 0.3315 0.3828 0.3954 0.042 1.000 . Uiso c ?
H(14) 0.4519 0.4669 0.1685 0.073 1.000 . Uiso c ?
H(15) 0.4983 0.3829 0.0199 0.094 1.000 . Uiso c ?
H(16) 0.3704 0.3035 -0.0826 0.090 1.000 . Uiso c ?
H(17) 0.1972 0.3092 -0.0330 0.084 1.000 . Uiso c ?
H(18) 0.1490 0.3890 0.1154 0.064 1.000 . Uiso c ?
H(19) -0.1042 0.4384 0.5568 0.069 1.000 . Uiso c ?
H(20) -0.1784 0.4058 0.4668 0.069 1.000 . Uiso c ?
H(21) -0.1560 0.3257 0.5550 0.069 1.000 . Uiso c ?
H(22) 0.2872 0.4451 0.5444 0.048 1.000 . Uiso c ?
H(23) 0.2385 0.5402 0.4840 0.048 1.000 . Uiso c ?
H(24) 0.1719 0.4836 0.5684 0.048 1.000 . Uiso c ?

loop_
_atom_site_aniso_label
_atom_site_aniso_U_11
_atom_site_aniso_U_22
_atom_site_aniso_U_33
_atom_site_aniso_U_12
_atom_site_aniso_U_13
_atom_site_aniso_U_23
Re(1) 0.0324(2) 0.0294(2) 0.03062(14) 0.0033(2) -0.0008(2) -0.0007(2)
Br(1) 0.039(5) 0.053(7) 0.085(7) 0.009(4) -0.003(4) 0.014(5)
Cl(1) 0.049(6) 0.066(8) 0.028(4) 0.006(4) -0.024(4) 0.001(4)
P(1) 0.0373(12) 0.0331(12) 0.0290(12) -0.0042(10) 0.0047(10) -0.0016(10)
P(2) 0.0406(14) 0.0324(12) 0.0385(14) -0.0061(10) 0.0025(11) 0.0033(11)
O(1) 0.041(4) 0.031(3) 0.032(3) -0.009(3) 0.006(3) -0.006(3)
O(2) 0.052(4) 0.028(3) 0.049(4) 0.005(3) -0.004(3) -0.005(3)
O(3) 0.047(4) 0.025(3) 0.036(4) 0.004(3) 0.001(3) 0.012(3)
O(4) 0.063(5) 0.045(4) 0.056(5) -0.024(3) -0.006(4) 0.007(4)
O(5) 0.040(4) 0.053(4) 0.044(4) 0.001(3) 0.003(3) -0.009(4)
N(1) 0.032(4) 0.041(4) 0.035(4) 0.011(3) 0.007(4) -0.001(4)
N(2) 0.035(4) 0.025(4) 0.037(4) -0.002(3) -0.008(3) -0.001(3)
C(1) 0.045(5) 0.040(5) 0.034(5) -0.005(4) -0.004(4) 0.002(4)
C(2) 0.040(5) 0.048(5) 0.026(5) -0.004(4) -0.004(4) 0.008(4)
C(3) 0.039(5) 0.042(5) 0.045(6) -0.010(4) 0.011(4) -0.006(4)
C(4) 0.052(6) 0.041(5) 0.028(5) -0.004(4) -0.005(5) 0.001(4)
C(5) 0.055(5) 0.046(5) 0.038(5) -0.002(4) -0.003(6) -0.013(6)
C(6) 0.075(8) 0.065(7) 0.046(7) -0.005(6) -0.005(6) -0.002(6)
C(7) 0.062(8) 0.103(10) 0.041(7) -0.020(7) -0.012(6) -0.019(7)
C(8) 0.106(10) 0.063(7) 0.077(9) -0.039(7) -0.023(10) 0.003(8)
C(9) 0.073(8) 0.054(7) 0.052(7) -0.012(6) -0.022(7) 0.018(6)
C(10) 0.034(4) 0.036(4) 0.035(5) 0.005(3) 0.007(5) 0.001(5)
C(11) 0.050(6) 0.027(4) 0.041(5) 0.000(4) 0.003(4) 0.012(4)
C(12) 0.054(6) 0.070(7) 0.060(7) 0.005(5) 0.012(7) 0.007(8)
C(13) 0.061(8) 0.080(9) 0.093(11) 0.026(7) 0.029(8) 0.022(8)
C(14) 0.108(11) 0.063(8) 0.055(8) 0.009(8) 0.026(8) 0.011(7)
C(15) 0.102(10) 0.060(7) 0.047(7) -0.003(7) 0.013(7) -0.006(6)
C(16) 0.066(7) 0.048(6) 0.046(7) 0.007(5) 0.002(5) -0.001(5)
C(17) 0.047(6) 0.067(7) 0.058(7) 0.015(5) 0.032(5) -0.012(6)
C(18) 0.051(6) 0.030(5) 0.038(5) -0.005(4) -0.008(5) -0.003(4)

loop_
_atom_type_symbol
_atom_type_oxidation_number
_atom_type_number_in_cell
_atom_type_scat_dispersion_real
_atom_type_scat_dispersion_imag
_atom_type_scat_source
C 0 72 0.002 0.002
;International Tables for Crystallography
(1992, Vol. C, Tables 4.2.6.8 and 6.1.1.1)
;
H 0 96 0.000 0.000
;International Tables for Crystallography
(1992, Vol. C, Table 6.1.1.2)
;
Br 0 1 -0.374 2.456
;International Tables for Crystallography
(1992, Vol. C, Tables 4.2.6.8 and 6.1.1.1)
;
Cl 0 2 0.132 0.159
;International Tables for Crystallography
(1992, Vol. C, Tables 4.2.6.8 and 6.1.1.1)
;
N 0 8 0.004 0.003
;International Tables for Crystallography
(1992, Vol. C, Tables 4.2.6.8 and 6.1.1.1)
;
O 0 20 0.008 0.006
;International Tables for Crystallography
(1992, Vol. C, Tables 4.2.6.8 and 6.1.1.1)
;
P 0 8 0.090 0.095
;International Tables for Crystallography
(1992, Vol. C, Tables 4.2.6.8 and 6.1.1.1)
;
Re 0 4 -1.598 7.232
;International Tables for Crystallography
(1992, Vol. C, Tables 4.2.6.8 and 6.1.1.1)
;

loop_
_geom_angle_atom_site_label_1
_geom_angle_atom_site_label_2
_geom_angle_atom_site_label_3
_geom_angle
_geom_angle_site_symmetry_1
_geom_angle_site_symmetry_2
_geom_angle_site_symmetry_3
_geom_angle_publ_flag
Br(1) Re(1) Cl(1) 1.7(8) . . . yes
Br(1) Re(1) O(1) 89.5(4) . . . yes
Br(1) Re(1) O(3) 90.4(5) . . . yes
Br(1) Re(1) O(5) 96.0(4) . . . yes
Br(1) Re(1) N(1) 97.2(5) . . . yes
Br(1) Re(1) N(2) 171.9(4) . . . yes
Cl(1) Re(1) O(1) 89.7(4) . . . yes
Cl(1) Re(1) O(3) 88.8(4) . . . yes
Cl(1) Re(1) O(5) 96.2(4) . . . yes
Cl(1) Re(1) N(1) 98.9(4) . . . yes
Cl(1) Re(1) N(2) 171.5(4) . . . yes
O(1) Re(1) O(3) 83.0(2) . . . yes
O(1) Re(1) O(5) 166.5(3) . . . yes
O(1) Re(1) N(1) 78.3(2) . . . yes
O(1) Re(1) N(2) 82.6(2) . . . yes
O(3) Re(1) O(5) 109.1(3) . . . yes
O(3) Re(1) N(1) 159.7(2) . . . yes
O(3) Re(1) N(2) 86.6(3) . . . yes
O(5) Re(1) N(1) 88.8(3) . . . yes
O(5) Re(1) N(2) 92.1(3) . . . yes
N(1) Re(1) N(2) 83.3(3) . . . yes
Re(1) Br(1) Cl(1) 36(14) . . . yes
Re(1) Cl(1) Br(1) 142(14) . . . yes
O(1) P(1) O(2) 115.4(4) . . . yes
O(1) P(1) C(3) 97.6(4) . . . yes
O(1) P(1) C(4) 109.0(4) . . . yes
O(2) P(1) C(3) 114.8(4) . . . yes
O(2) P(1) C(4) 111.6(4) . . . yes
C(3) P(1) C(4) 107.4(4) . . . yes
O(3) P(2) O(4) 116.6(4) . . . yes
O(3) P(2) C(10) 103.1(3) . . . yes
O(3) P(2) C(11) 105.8(4) . . . yes
O(4) P(2) C(10) 112.6(4) . . . yes
O(4) P(2) C(11) 112.3(4) . . . yes
C(10) P(2) C(11) 105.5(4) . . . yes
Re(1) O(1) P(1) 128.4(3) . . . yes
Re(1) O(3) P(2) 118.2(3) . . . yes
Re(1) N(1) C(1) 105.2(5) . . . yes
Re(1) N(1) C(3) 112.7(5) . . . yes
Re(1) N(1) C(17) 113.4(5) . . . yes
C(1) N(1) C(3) 113.8(7) . . . yes
C(1) N(1) C(17) 106.1(7) . . . yes
C(3) N(1) C(17) 105.6(7) . . . yes
Re(1) N(2) C(2) 108.2(5) . . . yes
Re(1) N(2) C(10) 107.9(5) . . . yes
Re(1) N(2) C(18) 113.0(5) . . . yes
C(2) N(2) C(10) 111.8(6) . . . yes
C(2) N(2) C(18) 108.7(7) . . . yes
C(10) N(2) C(18) 107.2(6) . . . yes
N(1) C(1) C(2) 112.1(7) . . . yes
N(1) C(1) H(1) 108.8 . . . no
N(1) C(1) H(2) 108.8 . . . no
C(2) C(1) H(1) 108.8 . . . no
C(2) C(1) H(2) 108.8 . . . no
H(1) C(1) H(2) 109.5 . . . no
N(2) C(2) C(1) 108.7(7) . . . yes
N(2) C(2) H(3) 109.7 . . . no
N(2) C(2) H(4) 109.7 . . . no
C(1) C(2) H(3) 109.7 . . . no
C(1) C(2) H(4) 109.7 . . . no
H(3) C(2) H(4) 109.5 . . . no
P(1) C(3) N(1) 111.0(6) . . . yes
P(1) C(3) H(5) 109.1 . . . no
P(1) C(3) H(6) 109.1 . . . no
N(1) C(3) H(5) 109.1 . . . no
N(1) C(3) H(6) 109.1 . . . no
H(5) C(3) H(6) 109.5 . . . no
P(1) C(4) C(5) 123.0(7) . . . yes
P(1) C(4) C(9) 119.1(8) . . . yes
C(5) C(4) C(9) 117.6(9) . . . yes
C(4) C(5) C(6) 121.2(9) . . . yes
C(4) C(5) H(7) 119.4 . . . no
C(6) C(5) H(7) 119.4 . . . no
C(5) C(6) C(7) 120.0(11) . . . yes
C(5) C(6) H(8) 120.0 . . . no
C(7) C(6) H(8) 120.0 . . . no
C(6) C(7) C(8) 119.3(10) . . . yes
C(6) C(7) H(9) 120.4 . . . no
C(8) C(7) H(9) 120.4 . . . no
C(7) C(8) C(9) 120.4(10) . . . yes
C(7) C(8) H(10) 119.8 . . . no
C(9) C(8) H(10) 119.8 . . . no
C(4) C(9) C(8) 121.5(10) . . . yes
C(4) C(9) H(11) 119.2 . . . no
C(8) C(9) H(11) 119.2 . . . no
P(2) C(10) N(2) 110.2(5) . . . yes
P(2) C(10) H(12) 109.3 . . . no
P(2) C(10) H(13) 109.3 . . . no
N(2) C(10) H(12) 109.3 . . . no
N(2) C(10) H(13) 109.3 . . . no
H(12) C(10) H(13) 109.5 . . . no
P(2) C(11) C(12) 119.1(8) . . . yes
P(2) C(11) C(16) 121.7(7) . . . yes
C(12) C(11) C(16) 119.1(10) . . . yes
C(11) C(12) C(13) 118.8(12) . . . yes
C(11) C(12) H(14) 120.6 . . . no
C(13) C(12) H(14) 120.6 . . . no
C(12) C(13) C(14) 121.5(11) . . . yes
C(12) C(13) H(15) 119.2 . . . no
C(14) C(13) H(15) 119.2 . . . no
C(13) C(14) C(15) 118.3(12) . . . yes
C(13) C(14) H(16) 120.8 . . . no
C(15) C(14) H(16) 120.8 . . . no
C(14) C(15) C(16) 121.3(12) . . . yes
C(14) C(15) H(17) 119.4 . . . no
C(16) C(15) H(17) 119.4 . . . no
C(11) C(16) C(15) 120.9(11) . . . yes
C(11) C(16) H(18) 119.5 . . . no
C(15) C(16) H(18) 119.5 . . . no
N(1) C(17) H(19) 109.5 . . . no
N(1) C(17) H(20) 109.5 . . . no
N(1) C(17) H(21) 109.5 . . . no
H(19) C(17) H(20) 109.5 . . . no
H(19) C(17) H(21) 109.5 . . . no
H(20) C(17) H(21) 109.5 . . . no
N(2) C(18) H(22) 109.5 . . . no
N(2) C(18) H(23) 109.5 . . . no
N(2) C(18) H(24) 109.5 . . . no
H(22) C(18) H(23) 109.5 . . . no
H(22) C(18) H(24) 109.5 . . . no
H(23) C(18) H(24) 109.5 . . . no

loop_
_geom_bond_atom_site_label_1
_geom_bond_atom_site_label_2
_geom_bond_distance
_geom_bond_site_symmetry_1
_geom_bond_site_symmetry_2
_geom_bond_publ_flag
Re(1) Br(1) 2.476(14) . . yes
Re(1) Cl(1) 2.384(12) . . yes
Re(1) O(1) 2.031(5) . . yes
Re(1) O(3) 1.995(6) . . yes
Re(1) O(5) 1.666(6) . . yes
Re(1) N(1) 2.187(7) . . yes
Re(1) N(2) 2.139(6) . . yes
Br(1) Cl(1) 0.12(3) . . yes
P(1) O(1) 1.559(6) . . yes
P(1) O(2) 1.470(6) . . yes
P(1) C(3) 1.811(9) . . yes
P(1) C(4) 1.781(9) . . yes
P(2) O(3) 1.580(6) . . yes
P(2) O(4) 1.485(6) . . yes
P(2) C(10) 1.824(9) . . yes
P(2) C(11) 1.798(9) . . yes
N(1) C(1) 1.489(11) . . yes
N(1) C(3) 1.483(11) . . yes
N(1) C(17) 1.533(10) . . yes
N(2) C(2) 1.510(10) . . yes
N(2) C(10) 1.490(11) . . yes
N(2) C(18) 1.503(11) . . yes
C(1) C(2) 1.526(12) . . yes
C(1) H(1) 0.98 . . no
C(1) H(2) 0.98 . . no
C(2) H(3) 0.98 . . no
C(2) H(4) 0.98 . . no
C(3) H(5) 0.98 . . no
C(3) H(6) 0.98 . . no
C(4) C(5) 1.387(13) . . yes
C(4) C(9) 1.368(13) . . yes
C(5) C(6) 1.380(14) . . yes
C(5) H(7) 0.98 . . no
C(6) C(7) 1.355(14) . . yes
C(6) H(8) 0.98 . . no
C(7) C(8) 1.38(2) . . yes
C(7) H(9) 0.98 . . no
C(8) C(9) 1.36(2) . . yes
C(8) H(10) 0.98 . . no
C(9) H(11) 0.98 . . no
C(10) H(12) 0.98 . . no
C(10) H(13) 0.98 . . no
C(11) C(12) 1.392(13) . . yes
C(11) C(16) 1.380(13) . . yes
C(12) C(13) 1.38(2) . . yes
C(12) H(14) 0.98 . . no
C(13) C(14) 1.40(2) . . yes
C(13) H(15) 0.98 . . no
C(14) C(15) 1.35(2) . . yes
C(14) H(16) 0.98 . . no
C(15) C(16) 1.368(14) . . yes
C(15) H(17) 0.98 . . no
C(16) H(18) 0.98 . . no
C(17) H(19) 0.98 . . no
C(17) H(20) 0.98 . . no
C(17) H(21) 0.98 . . no
C(18) H(22) 0.98 . . no
C(18) H(23) 0.98 . . no
C(18) H(24) 0.98 . . no

loop_
_geom_contact_atom_site_label_1
_geom_contact_atom_site_label_2
_geom_contact_distance
_geom_contact_site_symmetry_1
_geom_contact_site_symmetry_2
_geom_contact_publ_flag
Br(1) Cl(1) 0.12(3) . . no
Br(1) C(14) 3.62(2) . 3 no
Br(1) C(18) 3.67(2) . 2_564 no
Br(1) C(13) 3.76(2) . 3 no
Cl(1) C(14) 3.73(2) . 3 no
Cl(1) C(18) 3.727(13) . 2_564 no
O(2) C(3) 3.256(11) . 4_554 no
O(2) C(1) 3.666(11) . 4_554 no
O(2) N(1) 3.796(10) . 4_554 no
O(3) C(17) 3.640(12) . 2_564 no
O(4) C(18) 3.196(10) . 4_564 no
O(4) C(10) 3.342(11) . 4_564 no
O(4) N(2) 3.568(9) . 4_564 no
O(4) C(2) 3.581(10) . 4_564 no
O(5) C(5) 3.555(12) . 2_565 no
O(5) C(6) 3.628(13) . 2_565 no
O(5) C(16) 3.791(12) . 2_565 no
C(5) C(15) 3.749(15) . 3 no
C(5) C(14) 3.75(2) . 3 no
C(6) C(8) 3.73(2) . 4_554 no
C(6) C(9) 3.745(15) . 4_554 no
C(7) C(9) 3.75(2) . 4_554 no
C(11) C(17) 3.750(12) . 2_564 no
C(12) C(13) 3.55(2) . 3_655 no
C(16) C(17) 3.406(13) . 2_564 no
Br(1) H(24) 2.7554 . 2_564 no
Br(1) H(1) 3.0476 . 2_564 no
Cl(1) H(24) 2.8063 . 2_564 no
Cl(1) H(1) 3.0223 . 2_564 no
O(2) H(6) 2.3172 . 4_554 no
O(2) H(2) 2.8180 . 4_554 no
O(3) H(19) 2.9125 . 2_564 no
O(4) H(22) 2.2855 . 4_564 no
O(4) H(13) 2.5048 . 4_564 no
O(4) H(4) 2.8823 . 4_564 no
O(5) H(7) 2.9180 . 2_565 no
C(1) H(9) 2.9511 . 4 no
C(7) H(11) 2.9646 . 4_554 no
C(8) H(11) 2.9600 . 4_554 no
C(13) H(14) 2.7202 . 4_564 no
C(16) H(19) 2.7554 . 2_564 no
H(2) H(9) 2.5228 . 4 no
H(8) H(23) 2.5448 . 2_564 no
H(12) H(21) 2.3321 . 4_554 no
H(14) H(15) 2.5622 . 3_655 no
H(18) H(19) 2.4318 . 2_564 no

loop_
_geom_torsion_atom_site_label_1
_geom_torsion_atom_site_label_2
_geom_torsion_atom_site_label_3
_geom_torsion_atom_site_label_4
_geom_torsion_site_symmetry_1
_geom_torsion_site_symmetry_2
_geom_torsion_site_symmetry_3
_geom_torsion_site_symmetry_4
_geom_torsion
_geom_torsion_publ_flag
Re(1) O(1) P(1) O(2) . . . . -112.5(5) no
Re(1) O(1) P(1) C(3) . . . . 9.6(5) no
Re(1) O(1) P(1) C(4) . . . . 121.0(5) no
Re(1) O(3) P(2) O(4) . . . . -111.8(4) no
Re(1) O(3) P(2) C(10) . . . . 12.1(5) no
Re(1) O(3) P(2) C(11) . . . . 122.6(4) no
Re(1) N(1) C(1) C(2) . . . . -40.4(8) no
Re(1) N(1) C(3) P(1) . . . . 38.9(7) no
Re(1) N(2) C(2) C(1) . . . . -38.2(8) no
Re(1) N(2) C(10) P(2) . . . . 40.2(6) no
Br(1) Re(1) O(1) P(1) . . . . -90.3(6) no
Br(1) Re(1) O(3) P(2) . . . . -165.9(5) no
Br(1) Re(1) N(1) C(1) . . . . -173.9(6) no
Br(1) Re(1) N(1) C(3) . . . . 61.5(7) no
Br(1) Re(1) N(1) C(17) . . . . -58.3(7) no
Br(1) Re(1) N(2) C(2) . . . . -81.0(33) no
Br(1) Re(1) N(2) C(10) . . . . 40.1(33) no
Br(1) Re(1) N(2) C(18) . . . . 158.5(31) no
Br(1) Cl(1) Re(1) O(1) . . . . 82(24) no
Br(1) Cl(1) Re(1) O(3) . . . . 165(24) no
Br(1) Cl(1) Re(1) O(5) . . . . -86(24) no
Br(1) Cl(1) Re(1) N(1) . . . . 4(24) no
Br(1) Cl(1) Re(1) N(2) . . . . 108(23) no
Cl(1) Re(1) O(1) P(1) . . . . -91.9(6) no
Cl(1) Re(1) O(3) P(2) . . . . -166.3(5) no
Cl(1) Re(1) N(1) C(1) . . . . -174.0(6) no
Cl(1) Re(1) N(1) C(3) . . . . 61.4(6) no
Cl(1) Re(1) N(1) C(17) . . . . -58.5(7) no
Cl(1) Re(1) N(2) C(2) . . . . -92.2(29) no
Cl(1) Re(1) N(2) C(10) . . . . 28.9(30) no
Cl(1) Re(1) N(2) C(18) . . . . 147.3(28) no
Cl(1) Br(1) Re(1) O(1) . . . . -98(24) no
Cl(1) Br(1) Re(1) O(3) . . . . -15(24) no
Cl(1) Br(1) Re(1) O(5) . . . . 94(24) no
Cl(1) Br(1) Re(1) N(1) . . . . -176(24) no
Cl(1) Br(1) Re(1) N(2) . . . . -83(25) no
P(1) O(1) Re(1) O(3) . . . . 179.3(5) no
P(1) O(1) Re(1) O(5) . . . . 24.3(14) no
P(1) O(1) Re(1) N(1) . . . . 7.2(4) no
P(1) O(1) Re(1) N(2) . . . . 91.8(5) no
P(1) C(3) N(1) C(1) . . . . -80.8(8) no
P(1) C(3) N(1) C(17) . . . . 163.2(6) no
P(1) C(4) C(5) C(6) . . . . -176.2(8) no
P(1) C(4) C(9) C(8) . . . . 175.6(11) no
P(2) O(3) Re(1) O(1) . . . . -76.4(4) no
P(2) O(3) Re(1) O(5) . . . . 97.6(4) no
P(2) O(3) Re(1) N(1) . . . . -53.6(10) no
P(2) O(3) Re(1) N(2) . . . . 6.6(4) no
P(2) C(10) N(2) C(2) . . . . 159.0(5) no
P(2) C(10) N(2) C(18) . . . . -81.9(7) no
P(2) C(11) C(12) C(13) . . . . 176.3(8) no
P(2) C(11) C(16) C(15) . . . . -176.8(8) no
O(1) Re(1) N(1) C(1) . . . . 98.1(5) no
O(1) Re(1) N(1) C(3) . . . . -26.5(5) no
O(1) Re(1) N(1) C(17) . . . . -146.3(6) no
O(1) Re(1) N(2) C(2) . . . . -65.7(5) no
O(1) Re(1) N(2) C(10) . . . . 55.4(5) no
O(1) Re(1) N(2) C(18) . . . . 173.8(6) no
O(1) P(1) C(3) N(1) . . . . -29.9(7) no
O(1) P(1) C(4) C(5) . . . . -15.4(10) no
O(1) P(1) C(4) C(9) . . . . 171.2(9) no
O(2) P(1) C(3) N(1) . . . . 92.6(6) no
O(2) P(1) C(4) C(5) . . . . -144.0(8) no
O(2) P(1) C(4) C(9) . . . . 42.6(10) no
O(3) Re(1) N(1) C(1) . . . . 75.0(10) no
O(3) Re(1) N(1) C(3) . . . . -49.6(11) no
O(3) Re(1) N(1) C(17) . . . . -169.5(7) no
O(3) Re(1) N(2) C(2) . . . . -149.1(5) no
O(3) Re(1) N(2) C(10) . . . . -28.0(5) no
O(3) Re(1) N(2) C(18) . . . . 90.4(6) no
O(3) P(2) C(10) N(2) . . . . -34.6(7) no
O(3) P(2) C(11) C(12) . . . . 159.5(7) no
O(3) P(2) C(11) C(16) . . . . -23.4(8) no
O(4) P(2) C(10) N(2) . . . . 91.9(6) no
O(4) P(2) C(11) C(12) . . . . 31.2(9) no
O(4) P(2) C(11) C(16) . . . . -151.7(8) no
O(5) Re(1) N(1) C(1) . . . . -78.0(5) no
O(5) Re(1) N(1) C(3) . . . . 157.5(5) no
O(5) Re(1) N(1) C(17) . . . . 37.6(7) no
O(5) Re(1) N(2) C(2) . . . . 101.8(6) no
O(5) Re(1) N(2) C(10) . . . . -137.0(5) no
O(5) Re(1) N(2) C(18) . . . . -18.7(6) no
N(1) Re(1) N(2) C(2) . . . . 13.2(5) no
N(1) Re(1) N(2) C(10) . . . . 134.4(5) no
N(1) Re(1) N(2) C(18) . . . . -107.3(6) no
N(1) C(1) C(2) N(2) . . . . 54.5(9) no
N(1) C(3) P(1) C(4) . . . . -142.7(6) no
N(2) Re(1) N(1) C(1) . . . . 14.3(5) no
N(2) Re(1) N(1) C(3) . . . . -110.3(6) no
N(2) Re(1) N(1) C(17) . . . . 129.8(6) no
N(2) C(10) P(2) C(11) . . . . -145.3(6) no
C(1) C(2) N(2) C(10) . . . . -156.8(7) no
C(1) C(2) N(2) C(18) . . . . 85.0(8) no
C(2) C(1) N(1) C(3) . . . . 83.5(9) no
C(2) C(1) N(1) C(17) . . . . -160.9(7) no
C(3) P(1) C(4) C(5) . . . . 89.4(9) no
C(3) P(1) C(4) C(9) . . . . -84.0(10) no
C(4) C(5) C(6) C(7) . . . . 2.3(17) no
C(4) C(9) C(8) C(7) . . . . -0.5(23) no
C(5) C(4) C(9) C(8) . . . . 1.8(19) no
C(5) C(6) C(7) C(8) . . . . -1.0(19) no
C(6) C(5) C(4) C(9) . . . . -2.7(16) no
C(6) C(7) C(8) C(9) . . . . 0.1(22) no
C(10) P(2) C(11) C(12) . . . . -91.7(8) no
C(10) P(2) C(11) C(16) . . . . 85.4(8) no
C(11) C(12) C(13) C(14) . . . . 0.9(18) no
C(11) C(16) C(15) C(14) . . . . 0.5(17) no
C(12) C(11) C(16) C(15) . . . . 0.3(15) no
C(12) C(13) C(14) C(15) . . . . -0.1(19) no
C(13) C(12) C(11) C(16) . . . . -0.9(15) no
C(13) C(14) C(15) C(16) . . . . -0.5(19) no
